data_4130603
loop_
_publ_author_name
'Krishna, Gamidi Rama'
'Devarapalli, Ramesh'
'Lal, Garima'
'Reddy, C. Malla'

_publ_section_title
;
 Mechanically Flexible Organic Crystals Achieved by Introducing Weak
 Interactions in Structure: Supramolecular Shape Synthons.
;
_journal_issue 41
_journal_name_full 'Journal of the American Chemical Society'
_journal_page_first 13561
_journal_page_last 13567
_journal_paper_doi 10.1021/jacs.6b05118
_journal_volume 138
_journal_year 2016
_chemical_formula_sum 'C16 H17 N O2'
_chemical_formula_weight 255.31
_space_group_IT_number 14
_space_group_name_Hall '-P 2yn'
_space_group_name_H-M_alt 'P 1 21/n 1'
_symmetry_cell_setting monoclinic
_symmetry_space_group_name_H-M 'P 1 21/n 1'
_atom_sites_solution_hydrogens geom
_atom_sites_solution_primary direct
_atom_sites_solution_secondary difmap
_audit_creation_method SHELXL-97
_cell_angle_alpha 90.00
_cell_angle_beta 94.298(7)
_cell_angle_gamma 90.00
_cell_formula_units_Z 8
_cell_length_a 13.605(4)
_cell_length_b 7.147(3)
_cell_length_c 28.422(10)
_cell_measurement_reflns_used 2819
_cell_measurement_temperature 298(2)
_cell_measurement_theta_max 19.24
_cell_measurement_theta_min 2.72
_cell_volume 2755.8(17)
_computing_cell_refinement 'Bruker SAINT'
_computing_data_collection 'Bruker APEX2'
_computing_data_reduction 'Bruker SAINT'
_computing_molecular_graphics 'Bruker SHELXTL'
_computing_publication_material 'Bruker SHELXTL'
_computing_structure_refinement 'SHELXL-97 (Sheldrick, 1997)'
_computing_structure_solution 'SHELXS-97 (Sheldrick, 1990)'
_diffrn_ambient_temperature 298(2)
_diffrn_measured_fraction_theta_full 0.991
_diffrn_measured_fraction_theta_max 0.991
_diffrn_measurement_device_type 'Bruker APEX-II CCD DUO'
_diffrn_measurement_method '\ f and \ w scans'
_diffrn_radiation_monochromator graphite
_diffrn_radiation_source 'fine-focus sealed tube'
_diffrn_radiation_type MoK\a
_diffrn_radiation_wavelength 0.71073
_diffrn_reflns_av_R_equivalents 0.0778
_diffrn_reflns_av_sigmaI/netI 0.0663
_diffrn_reflns_limit_h_max 17
_diffrn_reflns_limit_h_min -11
_diffrn_reflns_limit_k_max 9
_diffrn_reflns_limit_k_min -9
_diffrn_reflns_limit_l_max 36
_diffrn_reflns_limit_l_min -36
_diffrn_reflns_number 32130
_diffrn_reflns_theta_full 27.00
_diffrn_reflns_theta_max 27.00
_diffrn_reflns_theta_min 1.44
_exptl_absorpt_coefficient_mu 0.081
_exptl_absorpt_correction_T_max 0.991
_exptl_absorpt_correction_T_min 0.986
_exptl_absorpt_correction_type multi-scan
_exptl_absorpt_process_details 'SADABS; BRUKER, 2008'
_exptl_crystal_colour red
_exptl_crystal_density_diffrn 1.231
_exptl_crystal_density_method 'not measured'
_exptl_crystal_description needle
_exptl_crystal_F_000 1088
_exptl_crystal_size_max 0.42
_exptl_crystal_size_mid 0.14
_exptl_crystal_size_min 0.11
_refine_diff_density_max 0.300
_refine_diff_density_min -0.345
_refine_diff_density_rms 0.067
_refine_ls_extinction_method none
_refine_ls_goodness_of_fit_ref 1.158
_refine_ls_hydrogen_treatment constr
_refine_ls_matrix_type full
_refine_ls_number_parameters 351
_refine_ls_number_reflns 5970
_refine_ls_number_restraints 0
_refine_ls_restrained_S_all 1.158
_refine_ls_R_factor_all 0.2067
_refine_ls_R_factor_gt 0.1201
_refine_ls_shift/su_max 0.000
_refine_ls_shift/su_mean 0.000
_refine_ls_structure_factor_coef Fsqd
_refine_ls_weighting_details 'calc w=1/[\s^2^(Fo^2^)+(0.0500P)^2^+5.6000P] where P=(Fo^2^+2Fc^2^)/3'
_refine_ls_weighting_scheme calc
_refine_ls_wR_factor_gt 0.2671
_refine_ls_wR_factor_ref 0.3025
_reflns_number_gt 2787
_reflns_number_total 5970
_reflns_threshold_expression >2sigma(I)
_cod_data_source_file ja6b05118_si_017.cif
_cod_data_source_block 4d
_cod_depositor_comments
;
The following automatic conversions were performed:

data item '_symmetry_cell_setting' value 'Monoclinic' was changed to
'monoclinic' in accordance with the
/home/saulius/struct/COD-crude-data/automatic-downloads/DataCite-retrospective/ACS/depositions/lib/dictionaries/cif_core.dic
dictionary named 'cif_core.dic' version 2.4.2 last updated on
2011-04-26.

Automatic conversion script
Id: cif_fix_values 6909 2019-04-08 15:41:33Z antanas 
;
_cod_original_cell_volume 2756.0(16)
_cod_original_sg_symbol_H-M 'P 21/n'
_cod_database_code 4130603

loop_
_symmetry_equiv_pos_as_xyz
'x, y, z'
'-x+1/2, y+1/2, -z+1/2'
'-x, -y, -z'
'x-1/2, -y-1/2, z-1/2'

loop_
_atom_site_label
_atom_site_type_symbol
_atom_site_fract_x
_atom_site_fract_y
_atom_site_fract_z
_atom_site_U_iso_or_equiv
_atom_site_adp_type
_atom_site_occupancy
_atom_site_symmetry_multiplicity
_atom_site_calc_flag
_atom_site_refinement_flags
C1 C 0.8856(4) 0.2026(7) 0.12622(16) 0.0508(12) Uani 1 1 d .
C2 C 0.8848(4) 0.3420(7) 0.09146(17) 0.0567(13) Uani 1 1 d .
C3 C 0.8836(4) 0.2947(8) 0.04427(18) 0.0598(13) Uani 1 1 d .
C4 C 0.8830(4) 0.1112(8) 0.03110(18) 0.0662(15) Uani 1 1 d .
H4 H 0.8816 0.0798 -0.0007 0.079 Uiso 1 1 calc R
C5 C 0.8846(4) -0.0295(8) 0.0652(2) 0.0708(16) Uani 1 1 d .
H5 H 0.8839 -0.1546 0.0561 0.085 Uiso 1 1 calc R
C6 C 0.8873(4) 0.0171(7) 0.11140(19) 0.0632(14) Uani 1 1 d .
H6 H 0.8903 -0.0776 0.1339 0.076 Uiso 1 1 calc R
C7 C 0.8875(4) 0.2497(8) 0.17545(17) 0.0601(13) Uani 1 1 d .
H7 H 0.8940 0.1540 0.1976 0.072 Uiso 1 1 calc R
C8 C 0.8793(4) 0.4665(9) 0.23818(19) 0.0693(15) Uani 1 1 d .
C9 C 0.8588(4) 0.3403(9) 0.27360(18) 0.0714(16) Uani 1 1 d .
H9 H 0.8453 0.2158 0.2661 0.086 Uiso 1 1 calc R
C10 C 0.8586(4) 0.3994(10) 0.31969(19) 0.0761(17) Uani 1 1 d .
C11 C 0.8795(4) 0.5840(10) 0.33200(18) 0.0741(17) Uani 1 1 d .
C12 C 0.8981(5) 0.7060(10) 0.2969(2) 0.0850(19) Uani 1 1 d .
H12 H 0.9113 0.8305 0.3046 0.102 Uiso 1 1 calc R
C13 C 0.8979(5) 0.6495(9) 0.2499(2) 0.0768(17) Uani 1 1 d .
H13 H 0.9104 0.7359 0.2266 0.092 Uiso 1 1 calc R
C14 C 0.8866(5) 0.4009(10) -0.03517(18) 0.094(2) Uani 1 1 d .
H14A H 0.9455 0.3305 -0.0392 0.141 Uiso 1 1 calc R
H14B H 0.8880 0.5151 -0.0529 0.141 Uiso 1 1 calc R
H14C H 0.8301 0.3285 -0.0462 0.141 Uiso 1 1 calc R
C15 C 0.8382(5) 0.2557(11) 0.3563(2) 0.105(2) Uani 1 1 d .
H15A H 0.8995 0.2094 0.3707 0.158 Uiso 1 1 calc R
H15B H 0.8014 0.1541 0.3416 0.158 Uiso 1 1 calc R
H15C H 0.8008 0.3118 0.3799 0.158 Uiso 1 1 calc R
C16 C 0.8821(5) 0.6523(11) 0.38252(19) 0.100(2) Uani 1 1 d .
H16A H 0.8159 0.6648 0.3917 0.150 Uiso 1 1 calc R
H16B H 0.9146 0.7715 0.3850 0.150 Uiso 1 1 calc R
H16C H 0.9174 0.5639 0.4028 0.150 Uiso 1 1 calc R
C17 C 0.1120(4) 0.2355(9) 0.3816(2) 0.0746(17) Uani 1 1 d .
C18 C 0.1198(4) 0.0639(9) 0.40518(19) 0.0677(15) Uani 1 1 d .
C19 C 0.1239(5) 0.0564(11) 0.4546(2) 0.0812(18) Uani 1 1 d .
C20 C 0.1169(6) 0.2168(14) 0.4799(3) 0.108(3) Uani 1 1 d .
H20 H 0.1183 0.2121 0.5126 0.129 Uiso 1 1 calc R
C21 C 0.1074(6) 0.3897(13) 0.4563(3) 0.114(3) Uani 1 1 d .
H21 H 0.1020 0.4992 0.4736 0.136 Uiso 1 1 calc R
C22 C 0.1062(5) 0.3977(10) 0.4084(3) 0.097(2) Uani 1 1 d .
H22 H 0.1013 0.5132 0.3933 0.116 Uiso 1 1 calc R
C23 C 0.1121(4) 0.2476(9) 0.3314(2) 0.0725(16) Uani 1 1 d .
H23 H 0.1052 0.3639 0.3169 0.087 Uiso 1 1 calc R
C24 C 0.1277(4) 0.1126(8) 0.2563(2) 0.0689(15) Uani 1 1 d .
C25 C 0.1134(4) -0.0534(8) 0.2310(2) 0.0666(15) Uani 1 1 d .
H25 H 0.0985 -0.1616 0.2472 0.080 Uiso 1 1 calc R
C26 C 0.1202(4) -0.0634(8) 0.1838(2) 0.0654(14) Uani 1 1 d .
C27 C 0.1464(4) 0.0976(8) 0.1581(2) 0.0664(15) Uani 1 1 d .
C28 C 0.1629(5) 0.2574(9) 0.1832(2) 0.0811(18) Uani 1 1 d .
H28 H 0.1805 0.3644 0.1672 0.097 Uiso 1 1 calc R
C29 C 0.1548(4) 0.2696(8) 0.2316(2) 0.0825(18) Uani 1 1 d .
H29 H 0.1675 0.3822 0.2473 0.099 Uiso 1 1 calc R
C30 C 0.1489(6) -0.1324(12) 0.5242(2) 0.114(3) Uani 1 1 d .
H30A H 0.2070 -0.0631 0.5346 0.172 Uiso 1 1 calc R
H30B H 0.1578 -0.2616 0.5327 0.172 Uiso 1 1 calc R
H30C H 0.0932 -0.0828 0.5389 0.172 Uiso 1 1 calc R
C31 C 0.1047(5) -0.2498(8) 0.1583(2) 0.0844(18) Uani 1 1 d .
H31A H 0.1640 -0.2847 0.1443 0.127 Uiso 1 1 calc R
H31B H 0.0519 -0.2381 0.1341 0.127 Uiso 1 1 calc R
H31C H 0.0883 -0.3442 0.1804 0.127 Uiso 1 1 calc R
C32 C 0.1542(5) 0.0930(9) 0.1058(2) 0.0865(19) Uani 1 1 d .
H32A H 0.0894 0.0845 0.0901 0.130 Uiso 1 1 calc R
H32B H 0.1924 -0.0136 0.0978 0.130 Uiso 1 1 calc R
H32C H 0.1857 0.2053 0.0961 0.130 Uiso 1 1 calc R
N1 N 0.8806(3) 0.4174(7) 0.18985(14) 0.0627(11) Uani 1 1 d .
N2 N 0.1215(3) 0.1014(7) 0.30598(16) 0.0707(13) Uani 1 1 d .
O1 O 0.8820(4) 0.5258(5) 0.10288(13) 0.0793(12) Uani 1 1 d .
H1 H 0.8808 0.5367 0.1316 0.119 Uiso 1 1 calc R
O2 O 0.8811(3) 0.4436(6) 0.01379(12) 0.0791(12) Uani 1 1 d .
O3 O 0.1255(4) -0.0984(6) 0.38198(13) 0.0838(13) Uani 1 1 d .
H3 H 0.1171 -0.0795 0.3535 0.126 Uiso 1 1 calc R
O4 O 0.1320(4) -0.1167(8) 0.47364(14) 0.1037(16) Uani 1 1 d .

loop_
_atom_site_aniso_label
_atom_site_aniso_U_11
_atom_site_aniso_U_22
_atom_site_aniso_U_33
_atom_site_aniso_U_23
_atom_site_aniso_U_13
_atom_site_aniso_U_12
C1 0.059(3) 0.046(3) 0.047(3) 0.004(2) -0.002(2) 0.001(2)
C2 0.071(4) 0.047(3) 0.053(3) 0.002(2) 0.007(2) -0.006(3)
C3 0.066(4) 0.059(3) 0.055(3) 0.006(3) 0.006(2) 0.005(3)
C4 0.083(4) 0.065(4) 0.051(3) -0.008(3) 0.005(3) 0.009(3)
C5 0.081(4) 0.055(3) 0.076(4) -0.011(3) -0.001(3) -0.001(3)
C6 0.075(4) 0.049(3) 0.066(3) 0.014(3) 0.005(3) 0.000(3)
C7 0.069(4) 0.062(3) 0.050(3) 0.011(3) 0.003(2) 0.004(3)
C8 0.068(4) 0.082(4) 0.057(3) -0.002(3) -0.006(3) -0.006(3)
C9 0.077(4) 0.080(4) 0.058(3) -0.003(3) 0.016(3) -0.006(3)
C10 0.066(4) 0.106(5) 0.056(3) 0.006(4) 0.006(3) -0.003(4)
C11 0.064(4) 0.107(5) 0.052(3) -0.016(4) 0.005(3) 0.002(4)
C12 0.094(5) 0.092(5) 0.070(4) -0.010(4) 0.007(3) -0.008(4)
C13 0.100(5) 0.070(4) 0.062(3) -0.004(3) 0.016(3) -0.001(3)
C14 0.120(6) 0.106(5) 0.057(3) 0.020(4) 0.011(3) 0.005(4)
C15 0.120(6) 0.123(6) 0.074(4) 0.004(4) 0.029(4) -0.010(5)
C16 0.092(5) 0.153(7) 0.054(3) -0.026(4) 0.002(3) 0.003(5)
C17 0.062(4) 0.077(4) 0.083(4) -0.024(4) -0.003(3) 0.003(3)
C18 0.066(4) 0.075(4) 0.063(3) -0.012(3) 0.007(3) 0.000(3)
C19 0.079(4) 0.102(5) 0.062(4) -0.016(4) 0.003(3) -0.007(4)
C20 0.110(6) 0.131(7) 0.082(5) -0.036(5) 0.007(4) -0.001(6)
C21 0.095(6) 0.119(7) 0.126(7) -0.069(6) 0.001(5) 0.002(5)
C22 0.089(5) 0.086(5) 0.114(6) -0.026(5) -0.004(4) 0.007(4)
C23 0.067(4) 0.067(4) 0.083(4) 0.007(3) 0.003(3) 0.006(3)
C24 0.062(4) 0.068(4) 0.075(4) 0.007(3) -0.006(3) -0.005(3)
C25 0.070(4) 0.055(3) 0.074(4) 0.012(3) -0.003(3) -0.002(3)
C26 0.058(3) 0.063(4) 0.075(4) 0.012(3) -0.001(3) 0.005(3)
C27 0.062(4) 0.058(4) 0.080(4) 0.009(3) 0.004(3) 0.000(3)
C28 0.095(5) 0.062(4) 0.088(5) 0.025(4) 0.018(4) -0.008(3)
C29 0.088(5) 0.053(4) 0.106(5) 0.006(3) 0.007(4) -0.017(3)
C30 0.121(6) 0.163(8) 0.056(4) 0.003(4) -0.011(4) -0.020(6)
C31 0.104(5) 0.067(4) 0.083(4) -0.003(3) 0.010(4) -0.002(4)
C32 0.090(5) 0.089(5) 0.081(4) 0.021(4) 0.013(3) -0.012(4)
N1 0.070(3) 0.065(3) 0.052(2) -0.002(2) 0.005(2) -0.003(2)
N2 0.070(3) 0.072(3) 0.068(3) 0.005(3) -0.008(2) 0.001(3)
O1 0.126(4) 0.054(2) 0.059(2) -0.0012(19) 0.008(2) 0.003(2)
O2 0.117(3) 0.073(3) 0.048(2) 0.011(2) 0.010(2) 0.000(2)
O3 0.117(4) 0.077(3) 0.057(2) -0.008(2) 0.001(2) 0.001(2)
O4 0.132(4) 0.122(4) 0.057(2) -0.001(3) 0.004(2) -0.024(3)

loop_
_atom_type_symbol
_atom_type_description
_atom_type_scat_dispersion_real
_atom_type_scat_dispersion_imag
_atom_type_scat_source
C C 0.0033 0.0016 'International Tables Vol C Tables 4.2.6.8 and 6.1.1.4'
H H 0.0000 0.0000 'International Tables Vol C Tables 4.2.6.8 and 6.1.1.4'
N N 0.0061 0.0033 'International Tables Vol C Tables 4.2.6.8 and 6.1.1.4'
O O 0.0106 0.0060 'International Tables Vol C Tables 4.2.6.8 and 6.1.1.4'

loop_
_geom_angle_atom_site_label_1
_geom_angle_atom_site_label_2
_geom_angle_atom_site_label_3
_geom_angle
C6 C1 C2 117.6(4)
C6 C1 C7 121.2(5)
C2 C1 C7 121.2(5)
O1 C2 C3 118.1(4)
O1 C2 C1 121.3(4)
C3 C2 C1 120.6(5)
C4 C3 O2 125.0(5)
C4 C3 C2 120.1(5)
O2 C3 C2 114.9(5)
C3 C4 C5 120.2(5)
C6 C5 C4 119.6(5)
C5 C6 C1 121.9(5)
N1 C7 C1 122.5(5)
C13 C8 C9 119.1(5)
C13 C8 N1 117.1(5)
C9 C8 N1 123.8(5)
C10 C9 C8 120.2(6)
C9 C10 C11 121.1(6)
C9 C10 C15 117.5(6)
C11 C10 C15 121.3(6)
C12 C11 C10 118.0(5)
C12 C11 C16 119.6(6)
C10 C11 C16 122.3(6)
C11 C12 C13 121.9(6)
C8 C13 C12 119.7(6)
C22 C17 C18 118.2(6)
C22 C17 C23 120.0(7)
C18 C17 C23 121.8(5)
O3 C18 C17 121.9(5)
O3 C18 C19 117.4(6)
C17 C18 C19 120.7(6)
O4 C19 C20 124.6(6)
O4 C19 C18 115.5(6)
C20 C19 C18 119.8(7)
C19 C20 C21 119.9(7)
C22 C21 C20 120.4(7)
C21 C22 C17 121.0(8)
N2 C23 C17 121.4(6)
C29 C24 C25 117.3(5)
C29 C24 N2 125.8(6)
C25 C24 N2 116.6(5)
C26 C25 C24 122.7(5)
C25 C26 C27 120.3(5)
C25 C26 C31 120.0(5)
C27 C26 C31 119.6(5)
C28 C27 C26 116.7(5)
C28 C27 C32 121.3(5)
C26 C27 C32 122.0(5)
C27 C28 C29 123.4(5)
C24 C29 C28 119.6(6)
C7 N1 C8 123.4(5)
C23 N2 C24 121.9(5)
C3 O2 C14 116.6(5)
C19 O4 C30 118.1(6)

loop_
_geom_bond_atom_site_label_1
_geom_bond_atom_site_label_2
_geom_bond_distance
C1 C6 1.392(7)
C1 C2 1.402(6)
C1 C7 1.438(6)
C2 O1 1.354(6)
C2 C3 1.382(7)
C3 C4 1.364(7)
C3 O2 1.371(6)
C4 C5 1.395(7)
C5 C6 1.354(7)
C7 N1 1.272(6)
C8 C13 1.368(8)
C8 C9 1.396(7)
C8 N1 1.419(6)
C9 C10 1.377(7)
C10 C11 1.389(9)
C10 C15 1.502(8)
C11 C12 1.362(8)
C11 C16 1.514(7)
C12 C13 1.397(8)
C14 O2 1.432(6)
C17 C22 1.393(8)
C17 C18 1.399(8)
C17 C23 1.428(8)
C18 O3 1.340(6)
C18 C19 1.404(8)
C19 O4 1.351(8)
C19 C20 1.359(10)
C20 C21 1.407(11)
C21 C22 1.364(10)
C23 N2 1.283(7)
C24 C29 1.389(8)
C24 C25 1.393(8)
C24 N2 1.423(7)
C25 C26 1.354(7)
C26 C27 1.423(7)
C26 C31 1.524(8)
C27 C28 1.356(8)
C27 C32 1.497(7)
C28 C29 1.391(8)
C30 O4 1.441(6)
